data_2206650
loop_
_publ_author_name
'Yong-Sheng Liu'
'Feng-Bo Xu'
'Jun-Wen Wang'
'Qing-Shan Li'
'Hai-Bin Song'
'Zheng-Zhi Zhang'

_publ_section_title
;
 9,10-Bis[3-(2-pyridylmethyl)imidazolium-1-ylmethyl]anthracene
 bis(hexafluorophosphate)
;
_journal_coeditor_code CI6612
_journal_issue 9
_journal_name_full 'Acta Crystallographica Section E'
_journal_page_first o2930
_journal_page_last o2931
_journal_paper_doi 10.1107/S1600536805023196
_journal_volume 61
_journal_year 2005
_chemical_formula_iupac 'C34 H30 N6 2+, 2P F6 -'
_chemical_formula_moiety 'C34 H30 N6 2+, 2F6 P -'
_chemical_formula_sum 'C34 H30 F12 N6 P2'
_chemical_formula_weight 812.58
_chemical_name_systematic
;
9,10-Bis[3-(2-pyridylmethyl)imidazolium-1-ylmethyl]anthracene
bis(hexafluorophosphate)
;
_space_group_IT_number 2
_symmetry_cell_setting triclinic
_symmetry_space_group_name_Hall '-P 1'
_symmetry_space_group_name_H-M 'P -1'
_atom_sites_solution_hydrogens geom
_atom_sites_solution_primary direct
_atom_sites_solution_secondary difmap
_cell_angle_alpha 65.621(2)
_cell_angle_beta 75.971(3)
_cell_angle_gamma 76.993(2)
_cell_formula_units_Z 1
_cell_length_a 9.2564(15)
_cell_length_b 9.7534(15)
_cell_length_c 11.4425(18)
_cell_measurement_reflns_used 1905
_cell_measurement_temperature 294(2)
_cell_measurement_theta_max 25.00
_cell_measurement_theta_min 2.32
_cell_volume 903.7(2)
_computing_cell_refinement 'SAINT (Bruker, 1999)'
_computing_data_collection 'SMART (Bruker, 1998)'
_computing_data_reduction SAINT
_computing_molecular_graphics 'SHELXTL (Bruker, 1999)'
_computing_publication_material SHELXTL
_computing_structure_refinement 'SHELXL97 (Sheldrick, 1997)'
_computing_structure_solution 'SHELXS97 (Sheldrick, 1997)'
_diffrn_ambient_temperature 294(2)
_diffrn_measured_fraction_theta_full 0.982
_diffrn_measured_fraction_theta_max 0.982
_diffrn_measurement_device_type 'Bruker SMART CCD area-detector'
_diffrn_measurement_method '\f and \w'
_diffrn_radiation_monochromator graphite
_diffrn_radiation_source 'fine-focus sealed tube'
_diffrn_radiation_type MoK\a
_diffrn_radiation_wavelength 0.71073
_diffrn_reflns_av_R_equivalents 0.0225
_diffrn_reflns_av_sigmaI/netI 0.0442
_diffrn_reflns_limit_h_max 11
_diffrn_reflns_limit_h_min -10
_diffrn_reflns_limit_k_max 11
_diffrn_reflns_limit_k_min -12
_diffrn_reflns_limit_l_max 7
_diffrn_reflns_limit_l_min -14
_diffrn_reflns_number 5051
_diffrn_reflns_theta_full 26.27
_diffrn_reflns_theta_max 26.27
_diffrn_reflns_theta_min 1.98
_diffrn_standards_decay_% 0
_diffrn_standards_number 0
_exptl_absorpt_coefficient_mu 0.217
_exptl_absorpt_correction_T_max 0.9578
_exptl_absorpt_correction_T_min 0.9337
_exptl_absorpt_correction_type multi-scan
_exptl_absorpt_process_details '(SADABS; Sheldrick, 1996)'
_exptl_crystal_colour yellow
_exptl_crystal_density_diffrn 1.493
_exptl_crystal_density_method 'not measured'
_exptl_crystal_description Block
_exptl_crystal_F_000 414
_exptl_crystal_size_max 0.32
_exptl_crystal_size_mid 0.22
_exptl_crystal_size_min 0.20
_refine_diff_density_max 0.393
_refine_diff_density_min -0.306
_refine_ls_extinction_method none
_refine_ls_goodness_of_fit_ref 1.033
_refine_ls_hydrogen_treatment constr
_refine_ls_matrix_type full
_refine_ls_number_parameters 299
_refine_ls_number_reflns 3594
_refine_ls_number_restraints 36
_refine_ls_restrained_S_all 1.068
_refine_ls_R_factor_all 0.1032
_refine_ls_R_factor_gt 0.0647
_refine_ls_shift/su_max 0.001
_refine_ls_shift/su_mean 0.000
_refine_ls_structure_factor_coef Fsqd
_refine_ls_weighting_details 'calc w = 1/[\s^2^(Fo^2^)+(0.1121P)^2^+0.4256P] where P = (Fo^2^+2Fc^2^)/3'
_refine_ls_weighting_scheme calc
_refine_ls_wR_factor_gt 0.1856
_refine_ls_wR_factor_ref 0.2185
_reflns_number_gt 2248
_reflns_number_total 3594
_reflns_threshold_expression I>2\s(I)
_cod_data_source_file ci6612.cif
_cod_data_source_block I
_cod_database_code 2206650
_cod_database_fobs_code 2206650

loop_
_symmetry_equiv_pos_as_xyz
'x, y, z'
'-x, -y, -z'

loop_
_atom_site_label
_atom_site_fract_x
_atom_site_fract_y
_atom_site_fract_z
_atom_site_U_iso_or_equiv
_atom_site_adp_type
_atom_site_calc_flag
_atom_site_refinement_flags
_atom_site_occupancy
_atom_site_disorder_assembly
_atom_site_disorder_group
_atom_site_type_symbol
C12 -0.0541(4) 0.5881(4) 0.2586(3) 0.0594(9) Uani d . 1 . . C
H12A -0.0454 0.4864 0.3252 0.071 Uiso calc R 1 . . H
H12B -0.0950 0.5854 0.1892 0.071 Uiso calc R 1 . . H
C1 0.1915(4) 0.6274(4) 0.2788(3) 0.0560(9) Uani d . 1 . . C
H1 0.1783 0.5821 0.3691 0.067 Uiso calc R 1 . . H
C2 0.2874(5) 0.7442(6) 0.0785(4) 0.0970(16) Uani d . 1 . . C
H2 0.3529 0.7943 0.0046 0.116 Uiso calc R 1 . . H
C3 0.1537(5) 0.7115(7) 0.0810(4) 0.0978(17) Uani d . 1 . . C
H3 0.1090 0.7350 0.0092 0.117 Uiso calc R 1 . . H
C4 0.4390(4) 0.7153(4) 0.2433(3) 0.0655(10) Uani d . 1 . . C
H4A 0.4210 0.8170 0.2436 0.079 Uiso calc R 1 . . H
H4B 0.5287 0.7083 0.1801 0.079 Uiso calc R 1 . . H
C8 0.4664(3) 0.6013(4) 0.3769(3) 0.0533(8) Uani d . 1 . . C
C7 0.3958(3) 0.6344(4) 0.4869(3) 0.0531(8) Uani d . 1 . . C
C6 0.2848(4) 0.7640(4) 0.4814(4) 0.0709(10) Uani d . 1 . . C
H6 0.2584 0.8300 0.4013 0.085 Uiso calc R 1 . . H
C5 0.2171(5) 0.7940(6) 0.5883(5) 0.0886(13) Uani d . 1 . . C
H5 0.1430 0.8777 0.5820 0.106 Uiso calc R 1 . . H
C9 0.5675(3) 0.4676(4) 0.3875(3) 0.0545(8) Uani d . 1 . . C
C10 0.6374(4) 0.4268(5) 0.2785(4) 0.0727(11) Uani d . 1 . . C
H10 0.6112 0.4876 0.1972 0.087 Uiso calc R 1 . . H
C11 0.7407(5) 0.3019(6) 0.2911(5) 0.0907(14) Uani d . 1 . . C
H11 0.7851 0.2789 0.2180 0.109 Uiso calc R 1 . . H
C13 -0.1572(3) 0.6957(4) 0.3152(3) 0.0510(8) Uani d . 1 . . C
C14 -0.2304(4) 0.8303(5) 0.2382(4) 0.0758(11) Uani d . 1 . . C
H14 -0.2207 0.8561 0.1492 0.091 Uiso calc R 1 . . H
C15 -0.3186(5) 0.9262(6) 0.2975(7) 0.1065(18) Uani d . 1 . . C
H15 -0.3711 1.0176 0.2491 0.128 Uiso calc R 1 . . H
C16 -0.3272(6) 0.8843(7) 0.4272(7) 0.1062(19) Uani d . 1 . . C
H16 -0.3828 0.9488 0.4685 0.127 Uiso calc R 1 . . H
C17 -0.2548(6) 0.7491(6) 0.4961(5) 0.0936(15) Uani d . 1 . . C
H17 -0.2648 0.7209 0.5856 0.112 Uiso calc R 1 . . H
N1 0.3100(3) 0.6911(3) 0.2029(2) 0.0556(7) Uani d . 1 . . N
N2 0.0953(3) 0.6380(3) 0.2070(2) 0.0526(7) Uani d . 1 . . N
N3 -0.1699(4) 0.6540(4) 0.4426(3) 0.0682(8) Uani d . 1 . . N
P1 0.23998(11) 0.20890(12) 0.13911(9) 0.0657(4) Uani d D 1 . . P
F1 0.1500(9) 0.2917(9) 0.2240(8) 0.150(4) Uani d PD 0.589(12) A 1 F
F2 0.3426(8) 0.3376(8) 0.0658(10) 0.167(5) Uani d PD 0.589(12) A 1 F
F3 0.3513(7) 0.1258(9) 0.2385(7) 0.135(4) Uani d PD 0.589(12) A 1 F
F4 0.1501(8) 0.0731(8) 0.2081(10) 0.159(4) Uani d PD 0.589(12) A 1 F
F5 0.1334(11) 0.2873(11) 0.0409(9) 0.195(5) Uani d PD 0.589(12) A 1 F
F6 0.3432(10) 0.1268(11) 0.0496(9) 0.196(6) Uani d PD 0.589(12) A 1 F
F1' 0.1092(12) 0.3219(12) 0.1774(13) 0.205(10) Uani d PD 0.411(12) A 2 F
F2' 0.3541(14) 0.2868(15) 0.1601(13) 0.207(8) Uani d PD 0.411(12) A 2 F
F3' 0.225(2) 0.0980(11) 0.2812(6) 0.199(9) Uani d PD 0.411(12) A 2 F
F4' 0.1207(13) 0.1351(16) 0.1167(12) 0.193(8) Uani d PD 0.411(12) A 2 F
F5' 0.2522(15) 0.3191(12) -0.0053(6) 0.154(6) Uani d PD 0.411(12) A 2 F
F6' 0.3669(13) 0.0959(12) 0.0991(14) 0.205(9) Uani d PD 0.411(12) A 2 F

loop_
_atom_site_aniso_label
_atom_site_aniso_U_11
_atom_site_aniso_U_22
_atom_site_aniso_U_33
_atom_site_aniso_U_12
_atom_site_aniso_U_13
_atom_site_aniso_U_23
C12 0.0536(19) 0.072(2) 0.061(2) -0.0156(17) -0.0111(16) -0.0294(18)
C1 0.0557(18) 0.070(2) 0.0360(16) -0.0158(16) -0.0113(14) -0.0088(15)
C2 0.073(3) 0.163(5) 0.037(2) -0.042(3) -0.0069(18) -0.009(2)
C3 0.076(3) 0.173(5) 0.0386(19) -0.036(3) -0.0142(18) -0.023(2)
C4 0.0564(19) 0.077(2) 0.0497(19) -0.0254(18) -0.0173(15) 0.0015(17)
C8 0.0465(16) 0.063(2) 0.0431(16) -0.0232(15) -0.0148(13) -0.0006(14)
C7 0.0444(16) 0.0572(19) 0.0532(18) -0.0197(15) -0.0115(14) -0.0081(15)
C6 0.065(2) 0.061(2) 0.082(3) -0.0152(19) -0.022(2) -0.014(2)
C5 0.078(3) 0.084(3) 0.110(4) -0.009(2) -0.016(3) -0.044(3)
C9 0.0487(17) 0.069(2) 0.0448(17) -0.0269(16) -0.0081(14) -0.0110(16)
C10 0.067(2) 0.097(3) 0.058(2) -0.031(2) -0.0055(18) -0.026(2)
C11 0.083(3) 0.113(4) 0.091(3) -0.030(3) 0.007(3) -0.057(3)
C13 0.0437(16) 0.0580(19) 0.0535(18) -0.0140(14) -0.0124(14) -0.0174(15)
C14 0.069(2) 0.069(3) 0.079(3) -0.005(2) -0.025(2) -0.013(2)
C15 0.073(3) 0.064(3) 0.168(6) 0.004(2) -0.033(3) -0.030(4)
C16 0.076(3) 0.098(4) 0.154(6) -0.014(3) 0.019(3) -0.076(4)
C17 0.098(3) 0.105(4) 0.091(3) -0.022(3) 0.006(3) -0.059(3)
N1 0.0499(14) 0.0706(18) 0.0362(13) -0.0153(13) -0.0105(11) -0.0049(12)
N2 0.0480(14) 0.0687(18) 0.0429(14) -0.0091(13) -0.0103(11) -0.0211(13)
N3 0.074(2) 0.078(2) 0.0560(18) -0.0101(16) -0.0117(15) -0.0285(16)
P1 0.0682(6) 0.0738(7) 0.0466(6) 0.0006(5) -0.0114(4) -0.0187(5)
F1 0.140(6) 0.196(9) 0.156(6) 0.075(5) -0.055(5) -0.142(7)
F2 0.145(6) 0.130(5) 0.179(10) -0.063(5) -0.003(6) -0.004(6)
F3 0.105(5) 0.142(7) 0.136(7) 0.031(4) -0.066(4) -0.031(5)
F4 0.152(6) 0.139(6) 0.171(9) -0.076(5) -0.012(6) -0.024(6)
F5 0.182(9) 0.251(12) 0.140(8) -0.003(9) -0.125(8) -0.021(8)
F6 0.205(10) 0.280(15) 0.129(7) -0.043(9) 0.057(6) -0.144(9)
F1' 0.119(9) 0.123(8) 0.26(2) 0.030(7) 0.067(11) -0.042(10)
F2' 0.282(17) 0.230(18) 0.152(12) -0.165(14) -0.068(12) -0.033(12)
F3' 0.40(3) 0.117(8) 0.061(5) -0.074(13) -0.071(10) 0.026(5)
F4' 0.242(14) 0.250(18) 0.129(10) -0.178(15) -0.023(10) -0.044(11)
F5' 0.182(13) 0.186(10) 0.052(4) -0.063(10) -0.003(6) 0.007(5)
F6' 0.208(13) 0.133(9) 0.232(18) 0.122(10) -0.064(12) -0.088(10)

loop_
_atom_type_symbol
_atom_type_description
_atom_type_scat_dispersion_real
_atom_type_scat_dispersion_imag
_atom_type_scat_source
C C 0.0033 0.0016 'International Tables Vol C Tables 4.2.6.8 and 6.1.1.4'
H H 0.0000 0.0000 'International Tables Vol C Tables 4.2.6.8 and 6.1.1.4'
N N 0.0061 0.0033 'International Tables Vol C Tables 4.2.6.8 and 6.1.1.4'
F F 0.0171 0.0103 'International Tables Vol C Tables 4.2.6.8 and 6.1.1.4'
P P 0.1023 0.0942 'International Tables Vol C Tables 4.2.6.8 and 6.1.1.4'

loop_
_geom_angle_atom_site_label_1
_geom_angle_atom_site_label_2
_geom_angle_atom_site_label_3
_geom_angle_site_symmetry_1
_geom_angle_site_symmetry_3
_geom_angle
N2 C12 C13 . . 109.7(3)
N2 C12 H12A . . 109.7
C13 C12 H12A . . 109.7
N2 C12 H12B . . 109.7
C13 C12 H12B . . 109.7
H12A C12 H12B . . 108.2
N2 C1 N1 . . 109.5(3)
N2 C1 H1 . . 125.3
N1 C1 H1 . . 125.3
C3 C2 N1 . . 107.5(3)
C3 C2 H2 . . 126.3
N1 C2 H2 . . 126.3
C2 C3 N2 . . 107.5(3)
C2 C3 H3 . . 126.3
N2 C3 H3 . . 126.3
N1 C4 C8 . . 112.9(3)
N1 C4 H4A . . 109.0
C8 C4 H4A . . 109.0
N1 C4 H4B . . 109.0
C8 C4 H4B . . 109.0
H4A C4 H4B . . 107.8
C7 C8 C9 . . 121.2(3)
C7 C8 C4 . . 119.5(3)
C9 C8 C4 . . 119.3(3)
C8 C7 C6 . . 122.9(3)
C8 C7 C9 . 2_666 119.3(3)
C6 C7 C9 . 2_666 117.8(3)
C5 C6 C7 . . 122.2(4)
C5 C6 H6 . . 118.9
C7 C6 H6 . . 118.9
C6 C5 C11 . 2_666 119.4(5)
C6 C5 H5 . . 120.3
C11 C5 H5 2_666 . 120.3
C8 C9 C10 . . 122.9(3)
C8 C9 C7 . 2_666 119.4(3)
C10 C9 C7 . 2_666 117.6(4)
C11 C10 C9 . . 121.3(4)
C11 C10 H10 . . 119.4
C9 C10 H10 . . 119.4
C10 C11 C5 . 2_666 121.5(4)
C10 C11 H11 . . 119.2
C5 C11 H11 2_666 . 119.2
N3 C13 C14 . . 122.8(4)
N3 C13 C12 . . 115.6(3)
C14 C13 C12 . . 121.6(3)
C13 C14 C15 . . 117.9(4)
C13 C14 H14 . . 121.0
C15 C14 H14 . . 121.0
C16 C15 C14 . . 118.7(5)
C16 C15 H15 . . 120.7
C14 C15 H15 . . 120.7
C17 C16 C15 . . 119.7(5)
C17 C16 H16 . . 120.1
C15 C16 H16 . . 120.1
N3 C17 C16 . . 123.1(5)
N3 C17 H17 . . 118.4
C16 C17 H17 . . 118.4
C1 N1 C2 . . 107.7(3)
C1 N1 C4 . . 127.5(3)
C2 N1 C4 . . 124.6(3)
C1 N2 C3 . . 107.9(3)
C1 N2 C12 . . 124.7(3)
C3 N2 C12 . . 127.3(3)
C13 N3 C17 . . 117.7(4)
F1 P1 F5 . . 91.2(4)
F3' P1 F6' . . 90.6(5)
F1 P1 F4 . . 93.4(4)
F5 P1 F4 . . 90.6(4)
F3' P1 F2' . . 91.2(4)
F6' P1 F2' . . 91.7(5)
F3' P1 F5' . . 178.4(5)
F6' P1 F5' . . 89.4(4)
F2' P1 F5' . . 90.3(4)
F3' P1 F1' . . 90.0(5)
F6' P1 F1' . . 178.4(6)
F2' P1 F1' . . 89.8(5)
F5' P1 F1' . . 90.0(5)
F1 P1 F3 . . 90.1(4)
F5 P1 F3 . . 178.7(4)
F4 P1 F3 . . 89.1(3)
F3' P1 F4' . . 89.7(4)
F6' P1 F4' . . 90.0(5)
F2' P1 F4' . . 178.1(6)
F5' P1 F4' . . 88.8(4)
F1' P1 F4' . . 88.5(5)
F1 P1 F6 . . 176.3(4)
F5 P1 F6 . . 90.7(4)
F4 P1 F6 . . 89.7(4)
F3 P1 F6 . . 88.0(4)
F1 P1 F2 . . 90.9(4)
F5 P1 F2 . . 91.3(4)
F4 P1 F2 . . 175.2(4)
F3 P1 F2 . . 88.9(4)
F6 P1 F2 . . 85.9(4)

loop_
_geom_bond_atom_site_label_1
_geom_bond_atom_site_label_2
_geom_bond_site_symmetry_2
_geom_bond_distance
C12 N2 . 1.472(4)
C12 C13 . 1.497(5)
C12 H12A . 0.97
C12 H12B . 0.97
C1 N2 . 1.313(4)
C1 N1 . 1.320(4)
C1 H1 . 0.93
C2 C3 . 1.337(6)
C2 N1 . 1.351(4)
C2 H2 . 0.93
C3 N2 . 1.352(4)
C3 H3 . 0.93
C4 N1 . 1.476(4)
C4 C8 . 1.515(4)
C4 H4A . 0.97
C4 H4B . 0.97
C8 C7 . 1.399(5)
C8 C9 . 1.402(5)
C7 C6 . 1.427(5)
C7 C9 2_666 1.441(4)
C6 C5 . 1.348(6)
C6 H6 . 0.93
C5 C11 2_666 1.402(7)
C5 H5 . 0.93
C9 C10 . 1.426(5)
C9 C7 2_666 1.441(4)
C10 C11 . 1.348(6)
C10 H10 . 0.93
C11 C5 2_666 1.402(7)
C11 H11 . 0.93
C13 N3 . 1.324(4)
C13 C14 . 1.376(5)
C14 C15 . 1.383(7)
C14 H14 . 0.93
C15 C16 . 1.355(8)
C15 H15 . 0.93
C16 C17 . 1.345(7)
C16 H16 . 0.93
C17 N3 . 1.327(5)
C17 H17 . 0.93
P1 F1 . 1.497(5)
P1 F5 . 1.520(4)
P1 F3' . 1.529(5)
P1 F6' . 1.542(6)
P1 F4 . 1.544(5)
P1 F2' . 1.545(6)
P1 F5' . 1.548(5)
P1 F1' . 1.554(7)
P1 F3 . 1.563(4)
P1 F4' . 1.565(6)
P1 F6 . 1.569(5)
P1 F2 . 1.570(5)

loop_
_geom_hbond_atom_site_label_D
_geom_hbond_atom_site_label_H
_geom_hbond_atom_site_label_A
_geom_hbond_site_symmetry_A
_geom_hbond_distance_DH
_geom_hbond_distance_HA
_geom_hbond_distance_DA
_geom_hbond_angle_DHA
C1 H1 N3 2_566 0.93 2.42 3.233(5) 146

loop_
_geom_torsion_atom_site_label_1
_geom_torsion_atom_site_label_2
_geom_torsion_atom_site_label_3
_geom_torsion_atom_site_label_4
_geom_torsion_site_symmetry_1
_geom_torsion_site_symmetry_4
_geom_torsion
N1 C2 C3 N2 . . -0.2(6)
N1 C4 C8 C7 . . -90.4(4)
N1 C4 C8 C9 . . 92.5(4)
C9 C8 C7 C6 . . -175.7(3)
C4 C8 C7 C6 . . 7.2(5)
C9 C8 C7 C9 . 2_666 2.7(5)
C4 C8 C7 C9 . 2_666 -174.4(3)
C8 C7 C6 C5 . . 179.6(3)
C9 C7 C6 C5 2_666 . 1.2(5)
C7 C6 C5 C11 . 2_666 2.0(6)
C7 C8 C9 C10 . . 177.5(3)
C4 C8 C9 C10 . . -5.4(5)
C7 C8 C9 C7 . 2_666 -2.7(5)
C4 C8 C9 C7 . 2_666 174.4(3)
C8 C9 C10 C11 . . 176.0(3)
C7 C9 C10 C11 2_666 . -3.7(5)
C9 C10 C11 C5 . 2_666 0.6(6)
N2 C12 C13 N3 . . -96.2(3)
N2 C12 C13 C14 . . 82.2(4)
N3 C13 C14 C15 . . 1.0(6)
C12 C13 C14 C15 . . -177.3(3)
C13 C14 C15 C16 . . 0.9(7)
C14 C15 C16 C17 . . -2.4(8)
C15 C16 C17 N3 . . 2.1(8)
N2 C1 N1 C2 . . 0.2(5)
N2 C1 N1 C4 . . 174.7(3)
C3 C2 N1 C1 . . 0.0(6)
C3 C2 N1 C4 . . -174.7(4)
C8 C4 N1 C1 . . 26.6(5)
C8 C4 N1 C2 . . -159.8(4)
N1 C1 N2 C3 . . -0.3(5)
N1 C1 N2 C12 . . -175.9(3)
C2 C3 N2 C1 . . 0.3(6)
C2 C3 N2 C12 . . 175.8(4)
C13 C12 N2 C1 . . 72.3(4)
C13 C12 N2 C3 . . -102.4(4)
C14 C13 N3 C17 . . -1.4(5)
C12 C13 N3 C17 . . 177.0(3)
C16 C17 N3 C13 . . -0.2(7)
